data_9017158
loop_
_publ_author_name
'Mitolo, D.'
'Demartin, F.'
'Garavelli, A.'
'Campostrini, I.'
'Pinto, D.'
'Gramaccioli, C. M.'
'Acquafredda, P.'
'Kolitsch, U.'

_publ_section_title
;
 Adranosite-(Fe), (NH4)4NaFe2(SO4)4Cl(OH)2, a new ammonium sulfate chloride
 from La Fossa Crater, Vulcano, Aeolian Islands, Italy
;
_journal_name_full 'The Canadian Mineralogist'
_journal_page_first 57
_journal_page_last 66
_journal_volume 51
_journal_year 2013
_chemical_compound_source 'La Fossa Crater, Vulcano, Aeolian Islands, Italy'
_chemical_formula_sum 'Al0.18 Cl Fe1.82 H17.568 K0.108 N3.892 Na O18 S4'
_chemical_name_mineral Adranosite-(Fe)
_space_group_IT_number 142
_space_group_name_Hall '-I 4bd 2c'
_space_group_name_H-M_alt 'I 41/a c d :2'
_symmetry_space_group_name_H-M 'I 41/a c d :2'
_cell_angle_alpha 90
_cell_angle_beta 90
_cell_angle_gamma 90
_cell_length_a 18.261
_cell_length_b 18.261
_cell_length_c 11.562
_cell_formula_units_Z 8
_cell_volume 3855.512
_database_code_amcsd 0019805
_exptl_crystal_density_diffrn 2.266
_cod_data_source_file inputs/fixed/downloads/07/07370.cif
_cod_data_source_block 07370
_cod_original_sg_symbol_H-M 'I 41/a c d'
_cod_original_formula_sum 'Na (Fe1.82 Al.18) S4 Cl (N3.892 K.108) O18 H17.568'
_cod_database_code 9017158

loop_
_space_group_symop_operation_xyz
x,y,z
1/2+x,1/2+y,1/2+z
1/4-y,3/4-x,3/4+z
3/4-y,1/4-x,1/4+z
1/4+y,3/4+x,3/4-z
3/4+y,1/4+x,1/4-z
1/4+y,3/4-x,1/4-z
3/4+y,1/4-x,3/4-z
1/4-y,3/4+x,1/4+z
3/4-y,1/4+x,3/4+z
1/2+x,-y,z
+x,1/2-y,1/2+z
1/2-x,y,-z
-x,1/2+y,1/2-z
1/2+x,y,1/2-z
+x,1/2+y,-z
1/2-x,-y,1/2+z
-x,1/2-y,+z
1/4+y,1/4+x,1/4+z
3/4+y,3/4+x,3/4+z
1/4-y,1/4-x,1/4-z
3/4-y,3/4-x,3/4-z
1/4-y,1/4+x,3/4-z
3/4-y,3/4+x,1/4-z
1/4+y,1/4-x,3/4+z
3/4+y,3/4-x,1/4+z
-x,y,1/2+z
1/2-x,1/2+y,+z
x,-y,1/2-z
1/2+x,1/2-y,-z
-x,-y,-z
1/2-x,1/2-y,1/2-z

loop_
_atom_site_aniso_label
_atom_site_aniso_U_11
_atom_site_aniso_U_22
_atom_site_aniso_U_33
_atom_site_aniso_U_12
_atom_site_aniso_U_13
_atom_site_aniso_U_23
Na 0.01450 0.01450 0.02860 0.00000 0.00000 0.00000
Fe 0.01360 0.01360 0.01450 0.00120 -0.00160 0.00160
Al 0.01360 0.01360 0.01450 0.00120 -0.00160 0.00160
S 0.01830 0.01510 0.01550 0.00280 0.00090 -0.00050
Cl 0.02900 0.02900 0.02850 0.00060 0.00000 0.00000
N 0.05340 0.02810 0.03090 0.00720 0.00500 0.00190
K 0.05340 0.02810 0.03090 0.00720 0.00500 0.00190
O1 0.01640 0.01520 0.02380 0.00120 0.00260 0.00390
O2 0.03430 0.03060 0.03820 -0.00620 -0.01370 -0.00990
O3 0.02340 0.02060 0.01750 0.00470 0.00400 0.00360
O4 0.03100 0.02920 0.03320 0.01740 0.01380 0.00480
O5 0.01310 0.01670 0.01950 0.00000 0.00000 0.00750

loop_
_atom_site_label
_atom_site_fract_x
_atom_site_fract_y
_atom_site_fract_z
_atom_site_occupancy
_atom_site_U_iso_or_equiv
Na 0.50000 0.25000 0.12500 1.00000 0.01920
Fe 0.30466 0.55466 0.12500 0.91000 0.01390
Al 0.30466 0.55466 0.12500 0.09000 0.01390
S 0.37858 0.39769 0.13582 1.00000 0.01630
Cl 0.50000 0.25000 0.37500 1.00000 0.02880
N 0.32456 0.23263 0.37804 0.97300 0.03750
K 0.32456 0.23263 0.37804 0.02700 0.03750
O1 0.38441 0.47904 0.11353 1.00000 0.01850
O2 0.31686 0.36867 0.07216 1.00000 0.03440
O3 0.36733 0.38742 0.26199 1.00000 0.02050
O4 0.44810 0.36554 0.10319 1.00000 0.03110
O5 0.26100 0.50000 0.25000 1.00000 0.01640
H1 0.30470 0.28330 0.39200 0.97300 0.11700
H2 0.36950 0.23550 0.32920 0.97300 0.16200
H3 0.33470 0.20770 0.45270 0.97300 0.06000
H4 0.28580 0.20400 0.33440 0.97300 0.17200
H5 0.21170 0.50000 0.25000 1.00000 0.09800

loop_
_cod_related_entry_id
_cod_related_entry_database
_cod_related_entry_code
1 AMCSD 0019805
